data_1100345
loop_
_publ_author_name
'Bosold, Ferdinand'
'Zulauf, Peter'
'Marsch, Michael'
'Harms, Klaus'
'Lohrenz, John'
'Boche, Gernot'

_publ_section_title
;
 [3-Bromo-2-lithio-1-phenylsulfonylbenzofuran Diisopropyl Ether]~2~ and
 3-Fluoro-2-lithio-1-phenyl-sulfonylbenzene &#x00B7;
 Pentamethyldiethylenetriamine: Crystal Structures of Compounds with
 Lithium and Halogen on Neighboring Carbon Atoms
;
_journal_coden_ASTM ACIEAY
_journal_issue 11
_journal_name_full
;
 Angewandte Chemie, International Edition in English
;
_journal_page_first 1455
_journal_page_last 1457
_journal_paper_doi 10.1002/anie.199114551
_journal_volume 30
_journal_year 1991
_chemical_formula_sum 'C21 H31 F Li N3 O2 S'
_symmetry_cell_setting monoclinic
_symmetry_Int_Tables_number 14
_symmetry_space_group_name_H-M 'P 21/n'
_cell_angle_alpha 90
_cell_angle_beta 101.34(1)
_cell_angle_gamma 90
_cell_formula_units_Z 4
_cell_length_a 8.894(3)
_cell_length_b 19.972(2)
_cell_length_c 13.046(4)
_cod_original_formula_sum 'C21 H31 F1 Li1 N3 O2 S1'
_cod_database_code 1100345

loop_
_atom_site_label
_atom_site_fract_x
_atom_site_fract_y
_atom_site_fract_z
? ? ? ?
